data_7235191
loop_
_publ_author_name
'G. A. Filonenko'
'R. R. Fayzullin'
'J. R. Khusnutdinova'

_publ_section_title
;
 Intramolecular non-covalent interactions as a strategy towards controlled
 photoluminescence in copper(i) complexes
;
_journal_name_full 'Journal of Materials Chemistry C'
_journal_page_first 1638
_journal_page_last 1645
_journal_paper_doi 10.1039/C6TC04989C
_journal_volume 5
_journal_year 2017
_chemical_absolute_configuration .
_chemical_formula_moiety 'C26 H35 Cu N5 O4 1+, F6 P 1-, C2 H3 N'
_chemical_formula_sum 'C28 H38 Cu F6 N6 O4 P'
_chemical_formula_weight 731.15
_chemical_name_systematic
;
(Acetonitrile)-(diethyl 3,3'-(3,11,17,18-tetraazatricyclo[11.3.1.15,9]
octadeca-1(17),5(18),6,8,13,15-hexaene-3,11-diyl)dipropionate)-copper
hexafluorophosphate acetonitrile solvate
;
_space_group_crystal_system triclinic
_space_group_IT_number 2
_space_group_name_Hall '-P 1'
_space_group_name_H-M_alt 'P -1'
_symmetry_cell_setting triclinic
_symmetry_Int_Tables_number 2
_symmetry_space_group_name_H-M 'P -1'
_atom_sites_solution_hydrogens geom
_cell_angle_alpha 96.242(6)
_cell_angle_beta 97.713(6)
_cell_angle_gamma 111.660(8)
_cell_formula_units_Z 2
_cell_length_a 10.3221(8)
_cell_length_b 12.5539(11)
_cell_length_c 13.3412(9)
_cell_measurement_reflns_used 10026
_cell_measurement_temperature 93(2)
_cell_measurement_theta_max 29.9680
_cell_measurement_theta_min 3.2870
_cell_volume 1568.5(2)
_computing_cell_refinement 'CrysAlisPro 1.171.39.7b (Rigaku OD, 2015)'
_computing_data_collection 'CrysAlisPro 1.171.39.7b (Rigaku OD, 2015)'
_computing_data_reduction 'CrysAlisPro 1.171.39.7b (Rigaku OD, 2015)'
_computing_molecular_graphics 'WinGX (Farrugia, 2012); ORTEP-3 (Farrugia, 2012); PLATON (Spek, 2009)'
_computing_publication_material 'enCIFer (Allen, 2004)'
_computing_structure_refinement 'SHELXL-2014/7 (Sheldrick, 2008)'
_computing_structure_solution 'SHELXT-2014/5 (Sheldrick, 2015)'
_diffrn_ambient_temperature 93(2)
_diffrn_measured_fraction_theta_full 0.998
_diffrn_measured_fraction_theta_max 0.998
_diffrn_measurement_device 'four-circle diffractometer'
_diffrn_measurement_device_type 'XtaLAB Pro: Kappa dual offset/far'
_diffrn_measurement_method '\w scans'
_diffrn_radiation_monochromator graphite
_diffrn_radiation_probe x-ray
_diffrn_radiation_type MoK\a
_diffrn_radiation_wavelength 0.71073
_diffrn_reflns_av_R_equivalents 0.0497
_diffrn_reflns_av_unetI/netI 0.0353
_diffrn_reflns_Laue_measured_fraction_full 0.998
_diffrn_reflns_Laue_measured_fraction_max 0.998
_diffrn_reflns_limit_h_max 12
_diffrn_reflns_limit_h_min -12
_diffrn_reflns_limit_k_max 15
_diffrn_reflns_limit_k_min -15
_diffrn_reflns_limit_l_max 16
_diffrn_reflns_limit_l_min -16
_diffrn_reflns_number 24976
_diffrn_reflns_point_group_measured_fraction_full 0.998
_diffrn_reflns_point_group_measured_fraction_max 0.998
_diffrn_reflns_theta_full 25.242
_diffrn_reflns_theta_max 25.599
_diffrn_reflns_theta_min 2.757
_diffrn_source 'microfocus sealed X-ray tube'
_diffrn_source_type 'enhance (Mo) X-ray Source'
_exptl_absorpt_coefficient_mu 0.828
_exptl_absorpt_correction_T_max 1.000
_exptl_absorpt_correction_T_min 0.679
_exptl_absorpt_correction_type gaussian
_exptl_absorpt_process_details
;
CrysAlisPro 1.171.39.7b (Rigaku Oxford Diffraction, 2015).
Numerical absorption correction based on gaussian integration over
a multifaceted crystal model. Empirical absorption correction using
spherical harmonics, implemented in SCALE3 ABSPACK scaling algorithm.
;
_exptl_crystal_colour yellow
_exptl_crystal_density_diffrn 1.548
_exptl_crystal_description prism
_exptl_crystal_F_000 756
_exptl_crystal_recrystallization_method 'vapour diffusion, MeCN/Et2O'
_exptl_crystal_size_max 0.186
_exptl_crystal_size_mid 0.088
_exptl_crystal_size_min 0.056
_refine_diff_density_max 0.784
_refine_diff_density_min -0.670
_refine_diff_density_rms 0.085
_refine_ls_extinction_coef .
_refine_ls_extinction_method none
_refine_ls_goodness_of_fit_ref 1.059
_refine_ls_hydrogen_treatment constr
_refine_ls_matrix_type full
_refine_ls_number_parameters 577
_refine_ls_number_reflns 5879
_refine_ls_number_restraints 767
_refine_ls_restrained_S_all 1.012
_refine_ls_R_factor_all 0.0501
_refine_ls_R_factor_gt 0.0435
_refine_ls_shift/su_max 0.001
_refine_ls_shift/su_mean 0.000
_refine_ls_structure_factor_coef Fsqd
_refine_ls_weighting_details 'w=1/[\s^2^(Fo^2^)+(0.0809P)^2^+0.7485P] where P=(Fo^2^+2Fc^2^)/3'
_refine_ls_weighting_scheme calc
_refine_ls_wR_factor_gt 0.1171
_refine_ls_wR_factor_ref 0.1219
_reflns_Friedel_coverage 0.000
_reflns_Friedel_fraction_full .
_reflns_Friedel_fraction_max .
_reflns_number_gt 5153
_reflns_number_total 5879
_reflns_threshold_expression 'I > 2\s(I)'
_cod_data_source_file 1000002.cif
_cod_data_source_block PCOD1000002
_cod_database_code 7235191
_shelx_space_group_comment
;
The symmetry employed for this shelxl refinement is uniquely defined
by the following loop, which should always be used as a source of
symmetry information in preference to the above space-group names.
They are only intended as comments.
;
_shelx_estimated_absorpt_t_min 0.861
_shelx_estimated_absorpt_t_max 0.955

loop_
_space_group_symop_operation_xyz
'x, y, z'
'-x, -y, -z'

loop_
_atom_site_label
_atom_site_type_symbol
_atom_site_fract_x
_atom_site_fract_y
_atom_site_fract_z
_atom_site_U_iso_or_equiv
_atom_site_adp_type
_atom_site_occupancy
_atom_site_site_symmetry_order
_atom_site_calc_flag
_atom_site_refinement_flags_posn
_atom_site_refinement_flags_adp
_atom_site_refinement_flags_occupancy
_atom_site_disorder_assembly
_atom_site_disorder_group
Cu1 Cu 0.41680(3) 0.68745(2) 0.75560(2) 0.02138(12) Uani 1 1 d . . . . .
N1 N 0.2178(2) 0.68342(17) 0.69526(15) 0.0215(4) Uani 1 1 d . . . . .
N2 N 0.4343(2) 0.83814(17) 0.84350(14) 0.0198(4) Uani 1 1 d . . . . .
N5 N 0.5063(2) 0.58333(18) 0.73923(15) 0.0235(4) Uani 1 1 d . . . . .
N6 N 0.6678(5) 0.5058(5) 0.5235(4) 0.127(2) Uani 1 1 d . . . . .
C11 C 0.3364(3) 0.7860(2) 0.56911(18) 0.0245(5) Uani 1 1 d . . . . .
H111 H 0.3242 0.7223 0.5134 0.029 Uiso 1 1 calc R U . . .
H112 H 0.3383 0.8542 0.5374 0.029 Uiso 1 1 calc R U . . .
C12 C 0.2111(3) 0.7482(2) 0.62305(19) 0.0245(5) Uani 1 1 d . . . . .
C13 C 0.0982(3) 0.7802(3) 0.6001(2) 0.0374(7) Uani 1 1 d . . . . .
H13 H 0.0957 0.8263 0.5486 0.045 Uiso 1 1 calc R U . . .
C14 C -0.0123(3) 0.7435(3) 0.6541(2) 0.0393(7) Uani 1 1 d . . . . .
H14 H -0.0927 0.7627 0.6386 0.047 Uiso 1 1 calc R U . . .
C15 C -0.0037(3) 0.6792(3) 0.7300(2) 0.0328(6) Uani 1 1 d . . . . .
H15 H -0.0779 0.6533 0.7678 0.039 Uiso 1 1 calc R U . . .
C16 C 0.1151(3) 0.6528(2) 0.75032(19) 0.0234(5) Uani 1 1 d . . . . .
C17 C 0.1312(3) 0.5868(2) 0.8359(2) 0.0283(6) Uani 1 1 d . . . . .
H172 H 0.0803 0.6036 0.8894 0.034 Uiso 1 1 calc R U . . .
H171 H 0.0858 0.5024 0.8084 0.034 Uiso 1 1 calc R U . . .
C21 C 0.5232(3) 0.9316(2) 0.70358(18) 0.0241(5) Uani 1 1 d . . . . .
H212 H 0.5040 0.9867 0.6620 0.029 Uiso 1 1 calc R U . . .
H211 H 0.6272 0.9599 0.7267 0.029 Uiso 1 1 calc R U . . .
C22 C 0.4542(3) 0.9307(2) 0.79639(18) 0.0216(5) Uani 1 1 d . . . . .
C23 C 0.4130(3) 1.0189(2) 0.83030(18) 0.0239(5) Uani 1 1 d . . . . .
H23 H 0.4309 1.0848 0.7972 0.029 Uiso 1 1 calc R U . . .
C24 C 0.3448(3) 1.0097(2) 0.91349(19) 0.0258(5) Uani 1 1 d . . . . .
H24 H 0.3169 1.0699 0.9390 0.031 Uiso 1 1 calc R U . . .
C25 C 0.3180(3) 0.9121(2) 0.95900(18) 0.0246(5) Uani 1 1 d . . . . .
H25 H 0.2688 0.9030 1.0148 0.029 Uiso 1 1 calc R U . . .
C26 C 0.3638(2) 0.8279(2) 0.92210(17) 0.0216(5) Uani 1 1 d . . . . .
C27 C 0.3376(3) 0.7175(2) 0.96536(19) 0.0252(5) Uani 1 1 d . . . . .
H271 H 0.4278 0.7208 1.0047 0.030 Uiso 1 1 calc R U . . .
H272 H 0.2702 0.7102 1.0130 0.030 Uiso 1 1 calc R U . . .
N3 N 0.4724(2) 0.81664(17) 0.63896(15) 0.0204(4) Uani 1 1 d D . . . .
C31 C 0.5804(3) 0.8026(2) 0.58367(18) 0.0219(5) Uani 1 1 d D U . . .
H313 H 0.5445 0.7211 0.5478 0.026 Uiso 0.874(3) 1 calc R U P A 1
H314 H 0.6666 0.8164 0.6345 0.026 Uiso 0.874(3) 1 calc R U P A 1
H311 H 0.5496 0.7191 0.5551 0.026 Uiso 0.126(3) 1 calc R U P A 2
H312 H 0.6699 0.8255 0.6337 0.026 Uiso 0.126(3) 1 calc R U P A 2
C32 C 0.6223(9) 0.8833(6) 0.5050(5) 0.0237(12) Uani 0.874(3) 1 d D U P A 1
H322 H 0.5371 0.8696 0.4531 0.028 Uiso 0.874(3) 1 calc R U P A 1
H321 H 0.6593 0.9653 0.5401 0.028 Uiso 0.874(3) 1 calc R U P A 1
C33 C 0.7326(5) 0.8635(3) 0.4525(4) 0.0272(9) Uani 0.874(3) 1 d D U P A 1
O31 O 0.7046(3) 0.8594(2) 0.35066(18) 0.0354(6) Uani 0.874(3) 1 d D U P A 1
O32 O 0.8297(2) 0.8433(2) 0.49307(17) 0.0362(6) Uani 0.874(3) 1 d D U P A 1
C34 C 0.8039(4) 0.8388(3) 0.2902(3) 0.0395(8) Uani 0.874(3) 1 d D U P A 1
H341 H 0.7526 0.7996 0.2197 0.047 Uiso 0.874(3) 1 calc R U P A 1
H342 H 0.8433 0.7865 0.3214 0.047 Uiso 0.874(3) 1 calc R U P A 1
C35 C 0.9232(4) 0.9504(3) 0.2853(3) 0.0403(8) Uani 0.874(3) 1 d D U P A 1
H353 H 0.9876 0.9336 0.2444 0.060 Uiso 0.874(3) 1 calc R U P A 1
H352 H 0.8846 1.0017 0.2533 0.060 Uiso 0.874(3) 1 calc R U P A 1
H351 H 0.9752 0.9886 0.3549 0.060 Uiso 0.874(3) 1 calc R U P A 1
C36 C 0.611(7) 0.872(5) 0.497(4) 0.025(3) Uani 0.126(3) 1 d D U P A 2
H362 H 0.5225 0.8528 0.4467 0.030 Uiso 0.126(3) 1 calc R U P A 2
H361 H 0.6507 0.9562 0.5243 0.030 Uiso 0.126(3) 1 calc R U P A 2
C37 C 0.717(5) 0.840(3) 0.445(3) 0.029(3) Uani 0.126(3) 1 d D U P A 2
O33 O 0.7679(16) 0.9256(15) 0.3879(11) 0.033(3) Uani 0.126(3) 1 d D U P A 2
O34 O 0.728(2) 0.7469(15) 0.4469(14) 0.048(4) Uani 0.126(3) 1 d D U P A 2
C38 C 0.882(2) 0.913(3) 0.3416(16) 0.045(3) Uani 0.126(3) 1 d D U P A 2
H381 H 0.8787 0.8338 0.3425 0.054 Uiso 0.126(3) 1 calc R U P A 2
H382 H 0.9740 0.9686 0.3835 0.054 Uiso 0.126(3) 1 calc R U P A 2
C39 C 0.875(4) 0.936(3) 0.2315(18) 0.066(7) Uani 0.126(3) 1 d D U P A 2
H391 H 0.9547 0.9266 0.2045 0.099 Uiso 0.126(3) 1 calc R U P A 2
H392 H 0.7854 0.8806 0.1891 0.099 Uiso 0.126(3) 1 calc R U P A 2
H393 H 0.8807 1.0155 0.2301 0.099 Uiso 0.126(3) 1 calc R U P A 2
N4 N 0.2793(2) 0.61575(18) 0.88321(15) 0.0228(4) Uani 1 1 d D . . . .
C41 C 0.3031(3) 0.5146(2) 0.91211(19) 0.0241(5) Uani 1 1 d D U . . .
H411 H 0.4045 0.5393 0.9434 0.029 Uiso 0.575(3) 1 calc R U P B 1
H412 H 0.2833 0.4572 0.8491 0.029 Uiso 0.575(3) 1 calc R U P B 1
H413 H 0.4064 0.5377 0.9354 0.029 Uiso 0.262(3) 1 calc R U P B 2
H414 H 0.2732 0.4542 0.8499 0.029 Uiso 0.262(3) 1 calc R U P B 2
H415 H 0.4061 0.5391 0.9378 0.029 Uiso 0.162(3) 1 calc R U P B 3
H416 H 0.2778 0.4563 0.8489 0.029 Uiso 0.162(3) 1 calc R U P B 3
C142 C 0.213(2) 0.4547(13) 0.9873(16) 0.0254(18) Uani 0.575(3) 1 d D U P B 1
H421 H 0.2478 0.5047 1.0559 0.030 Uiso 0.575(3) 1 calc R U P B 1
H422 H 0.1133 0.4456 0.9641 0.030 Uiso 0.575(3) 1 calc R U P B 1
C143 C 0.2158(7) 0.3375(7) 0.9958(7) 0.0250(13) Uani 0.575(3) 1 d D U P B 1
O141 O 0.1124(4) 0.2760(3) 1.0426(3) 0.0265(7) Uani 0.575(3) 1 d D U P B 1
O142 O 0.2935(8) 0.2986(10) 0.9595(9) 0.0246(15) Uani 0.575(3) 1 d D U P B 1
C144 C 0.0911(5) 0.1557(5) 1.0436(4) 0.0284(10) Uani 0.575(3) 1 d D U P B 1
H441 H 0.1033 0.1216 0.9768 0.034 Uiso 0.575(3) 1 calc R U P B 1
H442 H -0.0073 0.1119 1.0522 0.034 Uiso 0.575(3) 1 calc R U P B 1
C145 C 0.1932(5) 0.1425(5) 1.1285(4) 0.0283(10) Uani 0.575(3) 1 d D U P B 1
H453 H 0.1750 0.0599 1.1263 0.042 Uiso 0.575(3) 1 calc R U P B 1
H452 H 0.2907 0.1844 1.1196 0.042 Uiso 0.575(3) 1 calc R U P B 1
H451 H 0.1802 0.1747 1.1949 0.042 Uiso 0.575(3) 1 calc R U P B 1
C242 C 0.228(7) 0.460(4) 0.995(4) 0.024(2) Uani 0.262(3) 1 d D U P B 2
H423 H 0.2605 0.5177 1.0595 0.029 Uiso 0.262(3) 1 calc R U P B 2
H424 H 0.1242 0.4377 0.9740 0.029 Uiso 0.262(3) 1 calc R U P B 2
C243 C 0.256(3) 0.3543(17) 1.0149(15) 0.0244(19) Uani 0.262(3) 1 d D U P B 2
O241 O 0.1927(15) 0.3124(8) 1.0927(8) 0.0256(17) Uani 0.262(3) 1 d D U P B 2
O242 O 0.326(3) 0.313(3) 0.972(2) 0.0246(15) Uani 0.262(3) 1 d D U P B 2
C244 C 0.2121(11) 0.2099(9) 1.1210(9) 0.0283(19) Uani 0.262(3) 1 d D U P B 2
H443 H 0.2135 0.2105 1.1954 0.034 Uiso 0.262(3) 1 calc R U P B 2
H444 H 0.3042 0.2108 1.1067 0.034 Uiso 0.262(3) 1 calc R U P B 2
C245 C 0.0925(12) 0.1007(9) 1.0604(9) 0.036(2) Uani 0.262(3) 1 d D U P B 2
H454 H 0.1064 0.0321 1.0799 0.054 Uiso 0.262(3) 1 calc R U P B 2
H455 H 0.0016 0.0996 1.0753 0.054 Uiso 0.262(3) 1 calc R U P B 2
H456 H 0.0921 0.0999 0.9868 0.054 Uiso 0.262(3) 1 calc R U P B 2
C342 C 0.225(13) 0.454(8) 0.992(9) 0.025(3) Uani 0.162(3) 1 d D U P B 3
H425 H 0.2578 0.5063 1.0591 0.031 Uiso 0.162(3) 1 calc R U P B 3
H426 H 0.1217 0.4322 0.9708 0.031 Uiso 0.162(3) 1 calc R U P B 3
C343 C 0.256(5) 0.346(3) 1.000(3) 0.026(2) Uani 0.162(3) 1 d D U P B 3
O341 O 0.190(3) 0.2925(13) 1.0711(14) 0.023(2) Uani 0.162(3) 1 d D U P B 3
O342 O 0.339(3) 0.323(3) 0.955(2) 0.027(4) Uani 0.162(3) 1 d D U P B 3
C344 C 0.200(2) 0.1805(14) 1.0782(14) 0.027(2) Uani 0.162(3) 1 d D U P B 3
H445 H 0.3001 0.1904 1.0959 0.032 Uiso 0.162(3) 1 calc R U P B 3
H446 H 0.1565 0.1271 1.0116 0.032 Uiso 0.162(3) 1 calc R U P B 3
C345 C 0.120(2) 0.1307(15) 1.1618(13) 0.034(3) Uani 0.162(3) 1 d D U P B 3
H457 H 0.1239 0.0550 1.1683 0.051 Uiso 0.162(3) 1 calc R U P B 3
H458 H 0.1632 0.1841 1.2273 0.051 Uiso 0.162(3) 1 calc R U P B 3
H459 H 0.0202 0.1210 1.1433 0.051 Uiso 0.162(3) 1 calc R U P B 3
C51 C 0.5448(3) 0.5099(2) 0.7285(2) 0.0295(6) Uani 1 1 d . . . . .
C52 C 0.5897(4) 0.4129(3) 0.7172(3) 0.0574(10) Uani 1 1 d . . . . .
H521 H 0.5409 0.3555 0.7581 0.086 Uiso 1 1 calc R U . . .
H522 H 0.6925 0.4413 0.7412 0.086 Uiso 1 1 calc R U . . .
H523 H 0.5658 0.3765 0.6448 0.086 Uiso 1 1 calc R U . . .
C61 C 0.7506(5) 0.5419(4) 0.4733(3) 0.0623(10) Uani 1 1 d . . . . .
C62 C 0.8527(4) 0.5838(3) 0.4107(3) 0.0558(9) Uani 1 1 d . . . . .
H621 H 0.9300 0.5575 0.4280 0.084 Uiso 1 1 calc R U . . .
H622 H 0.8908 0.6690 0.4225 0.084 Uiso 1 1 calc R U . . .
H623 H 0.8079 0.5538 0.3383 0.084 Uiso 1 1 calc R U . . .
P1 P 0.83893(7) 0.24781(5) 0.74865(5) 0.02370(17) Uani 1 1 d . . . . .
F1 F 0.67047(16) 0.20841(14) 0.71987(14) 0.0390(4) Uani 1 1 d . . . . .
F2 F 1.00758(16) 0.28795(14) 0.77703(12) 0.0316(4) Uani 1 1 d . . . . .
F3 F 0.85909(17) 0.34236(14) 0.67432(12) 0.0347(4) Uani 1 1 d . . . . .
F4 F 0.84613(17) 0.34348(14) 0.84109(13) 0.0356(4) Uani 1 1 d . . . . .
F5 F 0.81970(18) 0.15405(14) 0.82312(12) 0.0358(4) Uani 1 1 d . . . . .
F6 F 0.83116(17) 0.15313(14) 0.65562(12) 0.0349(4) Uani 1 1 d . . . . .

loop_
_atom_site_aniso_label
_atom_site_aniso_U_11
_atom_site_aniso_U_22
_atom_site_aniso_U_33
_atom_site_aniso_U_23
_atom_site_aniso_U_13
_atom_site_aniso_U_12
Cu1 0.02416(18) 0.02245(18) 0.02197(18) 0.00921(12) 0.00435(12) 0.01261(13)
N1 0.0209(10) 0.0200(10) 0.0237(10) 0.0080(8) 0.0025(8) 0.0076(8)
N2 0.0217(10) 0.0214(10) 0.0165(9) 0.0054(8) 0.0027(7) 0.0080(8)
N5 0.0243(10) 0.0268(11) 0.0226(10) 0.0094(8) 0.0053(8) 0.0120(9)
N6 0.098(3) 0.136(5) 0.086(3) -0.032(3) 0.047(3) -0.019(3)
C11 0.0280(13) 0.0291(13) 0.0200(12) 0.0116(10) 0.0035(10) 0.0135(11)
C12 0.0259(12) 0.0290(13) 0.0214(12) 0.0097(10) 0.0031(9) 0.0130(11)
C13 0.0403(16) 0.0514(18) 0.0338(15) 0.0239(13) 0.0096(12) 0.0273(14)
C14 0.0361(15) 0.0576(19) 0.0389(16) 0.0212(14) 0.0087(12) 0.0306(15)
C15 0.0270(13) 0.0426(16) 0.0364(15) 0.0187(12) 0.0097(11) 0.0175(12)
C16 0.0222(12) 0.0226(12) 0.0259(12) 0.0094(10) 0.0035(10) 0.0081(10)
C17 0.0244(13) 0.0309(14) 0.0334(14) 0.0183(11) 0.0079(10) 0.0108(11)
C21 0.0333(13) 0.0197(12) 0.0209(12) 0.0088(9) 0.0087(10) 0.0095(10)
C22 0.0235(12) 0.0208(12) 0.0187(11) 0.0061(9) 0.0022(9) 0.0065(10)
C23 0.0287(13) 0.0202(12) 0.0220(12) 0.0063(9) 0.0022(10) 0.0087(10)
C24 0.0269(12) 0.0263(13) 0.0260(12) 0.0024(10) 0.0028(10) 0.0138(11)
C25 0.0251(12) 0.0303(13) 0.0199(12) 0.0048(10) 0.0057(9) 0.0119(11)
C26 0.0215(11) 0.0254(12) 0.0176(11) 0.0081(9) 0.0033(9) 0.0079(10)
C27 0.0303(13) 0.0289(13) 0.0210(12) 0.0116(10) 0.0088(10) 0.0130(11)
N3 0.0261(10) 0.0211(10) 0.0169(9) 0.0074(8) 0.0043(8) 0.0113(8)
C31 0.0269(12) 0.0255(12) 0.0187(11) 0.0095(9) 0.0049(9) 0.0143(10)
C32 0.030(2) 0.029(2) 0.0196(19) 0.0113(18) 0.0072(18) 0.018(2)
C33 0.032(2) 0.032(2) 0.0243(16) 0.0123(17) 0.0073(15) 0.0170(18)
O31 0.0437(14) 0.0520(16) 0.0257(11) 0.0150(11) 0.0143(10) 0.0311(13)
O32 0.0391(13) 0.0523(15) 0.0344(12) 0.0213(11) 0.0113(10) 0.0320(12)
C34 0.0476(19) 0.048(2) 0.0390(18) 0.0136(15) 0.0229(15) 0.0303(16)
C35 0.0435(19) 0.055(2) 0.038(2) 0.0173(18) 0.0126(16) 0.0325(17)
C36 0.030(6) 0.031(6) 0.020(5) 0.012(4) 0.009(5) 0.014(5)
C37 0.033(5) 0.041(5) 0.021(5) 0.013(4) 0.010(4) 0.020(4)
O33 0.031(5) 0.046(5) 0.017(4) 0.010(4) 0.009(4) 0.006(4)
O34 0.055(8) 0.060(7) 0.055(9) 0.026(7) 0.022(7) 0.043(7)
C38 0.044(6) 0.060(6) 0.029(6) 0.009(5) 0.022(5) 0.013(5)
C39 0.077(12) 0.083(12) 0.036(8) 0.016(10) 0.032(8) 0.020(11)
N4 0.0243(10) 0.0228(10) 0.0241(10) 0.0126(8) 0.0050(8) 0.0100(9)
C41 0.0263(12) 0.0269(12) 0.0257(12) 0.0136(10) 0.0081(9) 0.0141(10)
C142 0.032(4) 0.026(3) 0.026(3) 0.014(2) 0.010(3) 0.015(2)
C143 0.032(3) 0.029(2) 0.022(2) 0.012(2) 0.010(2) 0.017(2)
O141 0.0309(19) 0.0276(16) 0.0315(18) 0.0174(13) 0.0137(14) 0.0174(15)
O142 0.026(4) 0.029(3) 0.027(3) 0.015(2) 0.012(3) 0.015(3)
C144 0.030(2) 0.026(2) 0.035(2) 0.0139(19) 0.0085(18) 0.014(2)
C145 0.029(3) 0.029(3) 0.033(3) 0.012(2) 0.007(2) 0.015(2)
C242 0.028(5) 0.028(4) 0.023(4) 0.013(4) 0.008(4) 0.015(3)
C243 0.028(4) 0.029(3) 0.024(4) 0.015(3) 0.012(3) 0.015(3)
O241 0.032(3) 0.028(3) 0.027(4) 0.019(3) 0.013(3) 0.017(3)
O242 0.026(4) 0.029(3) 0.027(3) 0.015(2) 0.012(3) 0.015(3)
C244 0.033(4) 0.028(4) 0.033(4) 0.020(3) 0.012(4) 0.017(3)
C245 0.039(5) 0.029(4) 0.047(6) 0.018(4) 0.020(4) 0.014(4)
C342 0.029(5) 0.029(4) 0.024(5) 0.013(4) 0.009(4) 0.014(4)
C343 0.030(4) 0.029(4) 0.026(4) 0.016(3) 0.010(4) 0.014(4)
O341 0.027(4) 0.026(4) 0.027(4) 0.014(3) 0.011(4) 0.021(3)
O342 0.025(8) 0.039(8) 0.026(8) 0.015(6) 0.007(5) 0.017(6)
C344 0.033(5) 0.024(4) 0.032(5) 0.015(4) 0.006(4) 0.019(4)
C345 0.040(7) 0.027(6) 0.036(7) 0.016(5) 0.008(6) 0.010(6)
C51 0.0278(13) 0.0318(14) 0.0299(14) 0.0049(11) 0.0016(10) 0.0144(12)
C52 0.055(2) 0.044(2) 0.076(3) -0.0070(18) -0.0091(18) 0.0347(18)
C61 0.063(2) 0.067(3) 0.046(2) -0.0013(18) 0.0104(18) 0.016(2)
C62 0.067(2) 0.0433(19) 0.049(2) 0.0057(15) 0.0142(17) 0.0119(17)
P1 0.0235(3) 0.0229(3) 0.0272(3) 0.0063(3) 0.0079(3) 0.0103(3)
F1 0.0236(8) 0.0267(8) 0.0656(12) 0.0067(8) 0.0073(7) 0.0092(7)
F2 0.0275(8) 0.0348(8) 0.0348(8) 0.0077(7) 0.0072(6) 0.0138(7)
F3 0.0377(9) 0.0336(9) 0.0387(9) 0.0156(7) 0.0096(7) 0.0172(7)
F4 0.0395(9) 0.0290(8) 0.0392(9) 0.0016(7) 0.0197(7) 0.0115(7)
F5 0.0436(9) 0.0304(8) 0.0347(9) 0.0144(7) 0.0121(7) 0.0121(7)
F6 0.0416(9) 0.0367(9) 0.0295(8) 0.0007(7) 0.0014(7) 0.0219(8)

loop_
_atom_type_symbol
_atom_type_description
_atom_type_scat_dispersion_real
_atom_type_scat_dispersion_imag
_atom_type_scat_source
C C 0.0033 0.0016 'International Tables Vol C Tables 4.2.6.8 and 6.1.1.4'
H H 0.0000 0.0000 'International Tables Vol C Tables 4.2.6.8 and 6.1.1.4'
Cu Cu 0.3201 1.2651 'International Tables Vol C Tables 4.2.6.8 and 6.1.1.4'
F F 0.0171 0.0103 'International Tables Vol C Tables 4.2.6.8 and 6.1.1.4'
N N 0.0061 0.0033 'International Tables Vol C Tables 4.2.6.8 and 6.1.1.4'
O O 0.0106 0.0060 'International Tables Vol C Tables 4.2.6.8 and 6.1.1.4'
P P 0.1023 0.0942 'International Tables Vol C Tables 4.2.6.8 and 6.1.1.4'

loop_
_geom_angle_atom_site_label_1
_geom_angle_atom_site_label_2
_geom_angle_atom_site_label_3
_geom_angle
_geom_angle_site_symmetry_1
_geom_angle_site_symmetry_3
N5 Cu1 N2 142.77(8) . .
N5 Cu1 N1 134.02(9) . .
N2 Cu1 N1 82.71(8) . .
N5 Cu1 N3 110.02(8) . .
N2 Cu1 N3 79.20(7) . .
N1 Cu1 N3 78.19(7) . .
N5 Cu1 N4 101.78(8) . .
N2 Cu1 N4 77.85(8) . .
N1 Cu1 N4 76.97(8) . .
N3 Cu1 N4 147.95(7) . .
C16 N1 C12 119.3(2) . .
C16 N1 Cu1 119.12(16) . .
C12 N1 Cu1 117.43(16) . .
C22 N2 C26 118.6(2) . .
C22 N2 Cu1 116.83(15) . .
C26 N2 Cu1 117.26(16) . .
C51 N5 Cu1 171.7(2) . .
N3 C11 C12 112.59(19) . .
N3 C11 H111 109.1 . .
C12 C11 H111 109.1 . .
N3 C11 H112 109.1 . .
C12 C11 H112 109.1 . .
H111 C11 H112 107.8 . .
N1 C12 C13 122.1(2) . .
N1 C12 C11 116.1(2) . .
C13 C12 C11 121.8(2) . .
C12 C13 C14 118.5(3) . .
C12 C13 H13 120.7 . .
C14 C13 H13 120.7 . .
C15 C14 C13 119.3(3) . .
C15 C14 H14 120.4 . .
C13 C14 H14 120.4 . .
C14 C15 C16 118.8(3) . .
C14 C15 H15 120.6 . .
C16 C15 H15 120.6 . .
N1 C16 C15 121.8(2) . .
N1 C16 C17 117.8(2) . .
C15 C16 C17 120.4(2) . .
N4 C17 C16 113.5(2) . .
N4 C17 H172 108.9 . .
C16 C17 H172 108.9 . .
N4 C17 H171 108.9 . .
C16 C17 H171 108.9 . .
H172 C17 H171 107.7 . .
N3 C21 C22 112.9(2) . .
N3 C21 H212 109.0 . .
C22 C21 H212 109.0 . .
N3 C21 H211 109.0 . .
C22 C21 H211 109.0 . .
H212 C21 H211 107.8 . .
N2 C22 C23 122.1(2) . .
N2 C22 C21 115.8(2) . .
C23 C22 C21 122.1(2) . .
C22 C23 C24 118.8(2) . .
C22 C23 H23 120.6 . .
C24 C23 H23 120.6 . .
C25 C24 C23 119.3(2) . .
C25 C24 H24 120.3 . .
C23 C24 H24 120.3 . .
C26 C25 C24 118.8(2) . .
C26 C25 H25 120.6 . .
C24 C25 H25 120.6 . .
N2 C26 C25 122.2(2) . .
N2 C26 C27 115.0(2) . .
C25 C26 C27 122.8(2) . .
N4 C27 C26 110.92(19) . .
N4 C27 H271 109.5 . .
C26 C27 H271 109.5 . .
N4 C27 H272 109.5 . .
C26 C27 H272 109.5 . .
H271 C27 H272 108.0 . .
C21 N3 C31 112.10(19) . .
C21 N3 C11 113.5(2) . .
C31 N3 C11 111.52(19) . .
C21 N3 Cu1 103.75(13) . .
C31 N3 Cu1 111.56(14) . .
C11 N3 Cu1 103.80(14) . .
N3 C31 C36 115.8(9) . .
N3 C31 C32 115.0(2) . .
N3 C31 H313 108.5 . .
C32 C31 H313 108.5 . .
N3 C31 H314 108.5 . .
C32 C31 H314 108.5 . .
H313 C31 H314 107.5 . .
N3 C31 H311 108.3 . .
C36 C31 H311 108.3 . .
N3 C31 H312 108.3 . .
C36 C31 H312 108.3 . .
H311 C31 H312 107.4 . .
C33 C32 C31 111.5(3) . .
C33 C32 H322 109.3 . .
C31 C32 H322 109.3 . .
C33 C32 H321 109.3 . .
C31 C32 H321 109.3 . .
H322 C32 H321 108.0 . .
O32 C33 O31 122.0(3) . .
O32 C33 C32 125.2(4) . .
O31 C33 C32 112.5(4) . .
C33 O31 C34 117.8(3) . .
O31 C34 C35 111.5(3) . .
O31 C34 H341 109.3 . .
C35 C34 H341 109.3 . .
O31 C34 H342 109.3 . .
C35 C34 H342 109.3 . .
H341 C34 H342 108.0 . .
C34 C35 H353 109.5 . .
C34 C35 H352 109.5 . .
H353 C35 H352 109.5 . .
C34 C35 H351 109.5 . .
H353 C35 H351 109.5 . .
H352 C35 H351 109.5 . .
C37 C36 C31 108.2(15) . .
C37 C36 H362 110.1 . .
C31 C36 H362 110.1 . .
C37 C36 H361 110.1 . .
C31 C36 H361 110.1 . .
H362 C36 H361 108.4 . .
O34 C37 O33 132.2(18) . .
O34 C37 C36 121.9(19) . .
O33 C37 C36 105.0(14) . .
C37 O33 C38 111.1(15) . .
O33 C38 C39 113.3(17) . .
O33 C38 H381 108.9 . .
C39 C38 H381 108.9 . .
O33 C38 H382 108.9 . .
C39 C38 H382 108.9 . .
H381 C38 H382 107.7 . .
C38 C39 H391 109.5 . .
C38 C39 H392 109.5 . .
H391 C39 H392 109.5 . .
C38 C39 H393 109.5 . .
H391 C39 H393 109.5 . .
H392 C39 H393 109.5 . .
C41 N4 C27 113.57(19) . .
C41 N4 C17 112.32(19) . .
C27 N4 C17 113.8(2) . .
C41 N4 Cu1 109.30(15) . .
C27 N4 Cu1 101.06(14) . .
C17 N4 Cu1 105.80(14) . .
N4 C41 C342 118.4(11) . .
N4 C41 C242 116.5(8) . .
N4 C41 C142 114.5(5) . .
N4 C41 H411 108.6 . .
C142 C41 H411 108.6 . .
N4 C41 H412 108.6 . .
C142 C41 H412 108.6 . .
H411 C41 H412 107.6 . .
N4 C41 H413 108.2 . .
C242 C41 H413 108.2 . .
N4 C41 H414 108.2 . .
C242 C41 H414 108.2 . .
H413 C41 H414 107.3 . .
N4 C41 H415 107.7 . .
C342 C41 H415 107.7 . .
N4 C41 H416 107.7 . .
C342 C41 H416 107.7 . .
H415 C41 H416 107.1 . .
C143 C142 C41 112.3(7) . .
C143 C142 H421 109.2 . .
C41 C142 H421 109.2 . .
C143 C142 H422 109.1 . .
C41 C142 H422 109.2 . .
H421 C142 H422 107.9 . .
O142 C143 O141 123.3(7) . .
O142 C143 C142 125.4(8) . .
O141 C143 C142 111.1(6) . .
C143 O141 C144 116.9(5) . .
O141 C144 C145 112.3(4) . .
O141 C144 H441 109.2 . .
C145 C144 H441 109.2 . .
O141 C144 H442 109.2 . .
C145 C144 H442 109.2 . .
H441 C144 H442 107.9 . .
C144 C145 H453 109.5 . .
C144 C145 H452 109.5 . .
H453 C145 H452 109.5 . .
C144 C145 H451 109.5 . .
H453 C145 H451 109.5 . .
H452 C145 H451 109.5 . .
C243 C242 C41 111.3(13) . .
C243 C242 H423 109.4 . .
C41 C242 H423 109.4 . .
C243 C242 H424 109.4 . .
C41 C242 H424 109.4 . .
H423 C242 H424 108.0 . .
O242 C243 O241 124.0(16) . .
O242 C243 C242 126.8(16) . .
O241 C243 C242 109.1(11) . .
C243 O241 C244 115.3(11) . .
O241 C244 C245 110.0(9) . .
O241 C244 H443 109.7 . .
C245 C244 H443 109.7 . .
O241 C244 H444 109.7 . .
C245 C244 H444 109.7 . .
H443 C244 H444 108.2 . .
C244 C245 H454 109.5 . .
C244 C245 H455 109.5 . .
H454 C245 H455 109.5 . .
C244 C245 H456 109.5 . .
H454 C245 H456 109.5 . .
H455 C245 H456 109.5 . .
C343 C342 C41 107.7(14) . .
C343 C342 H425 110.2 . .
C41 C342 H425 110.2 . .
C343 C342 H426 110.2 . .
C41 C342 H426 110.2 . .
H425 C342 H426 108.5 . .
O342 C343 O341 127.4(17) . .
O342 C343 C342 123.6(17) . .
O341 C343 C342 108.6(14) . .
C343 O341 C344 114.0(14) . .
O341 C344 C345 107.6(12) . .
O341 C344 H445 110.2 . .
C345 C344 H445 110.2 . .
O341 C344 H446 110.2 . .
C345 C344 H446 110.2 . .
H445 C344 H446 108.5 . .
C344 C345 H457 109.5 . .
C344 C345 H458 109.5 . .
H457 C345 H458 109.5 . .
C344 C345 H459 109.5 . .
H457 C345 H459 109.5 . .
H458 C345 H459 109.5 . .
N5 C51 C52 177.5(3) . .
C51 C52 H521 109.5 . .
C51 C52 H522 109.5 . .
H521 C52 H522 109.5 . .
C51 C52 H523 109.5 . .
H521 C52 H523 109.5 . .
H522 C52 H523 109.5 . .
N6 C61 C62 178.7(6) . .
C61 C62 H621 109.5 . .
C61 C62 H622 109.5 . .
H621 C62 H622 109.5 . .
C61 C62 H623 109.5 . .
H621 C62 H623 109.5 . .
H622 C62 H623 109.5 . .
F6 P1 F5 89.84(9) . .
F6 P1 F4 179.38(10) . .
F5 P1 F4 90.72(9) . .
F6 P1 F1 89.63(9) . .
F5 P1 F1 90.45(10) . .
F4 P1 F1 90.09(9) . .
F6 P1 F2 90.43(9) . .
F5 P1 F2 89.95(9) . .
F4 P1 F2 89.84(9) . .
F1 P1 F2 179.60(10) . .
F6 P1 F3 90.32(9) . .
F5 P1 F3 179.67(11) . .
F4 P1 F3 89.12(9) . .
F1 P1 F3 89.84(9) . .
F2 P1 F3 89.77(9) . .

loop_
_geom_bond_atom_site_label_1
_geom_bond_atom_site_label_2
_geom_bond_distance
_geom_bond_site_symmetry_2
Cu1 N5 1.869(2) .
Cu1 N2 2.048(2) .
Cu1 N1 2.084(2) .
Cu1 N3 2.341(2) .
Cu1 N4 2.400(2) .
N1 C16 1.334(3) .
N1 C12 1.337(3) .
N2 C22 1.344(3) .
N2 C26 1.346(3) .
N5 C51 1.133(4) .
N6 C61 1.147(6) .
C11 N3 1.470(3) .
C11 C12 1.512(4) .
C11 H111 0.9900 .
C11 H112 0.9900 .
C12 C13 1.374(4) .
C13 C14 1.391(4) .
C13 H13 0.9500 .
C14 C15 1.375(4) .
C14 H14 0.9500 .
C15 C16 1.384(4) .
C15 H15 0.9500 .
C16 C17 1.508(3) .
C17 N4 1.466(3) .
C17 H172 0.9900 .
C17 H171 0.9900 .
C21 N3 1.467(3) .
C21 C22 1.508(3) .
C21 H212 0.9900 .
C21 H211 0.9900 .
C22 C23 1.379(4) .
C23 C24 1.384(4) .
C23 H23 0.9500 .
C24 C25 1.380(4) .
C24 H24 0.9500 .
C25 C26 1.378(4) .
C25 H25 0.9500 .
C26 C27 1.506(3) .
C27 N4 1.465(3) .
C27 H271 0.9900 .
C27 H272 0.9900 .
N3 C31 1.468(3) .
C31 C36 1.521(15) .
C31 C32 1.531(4) .
C31 H313 0.9900 .
C31 H314 0.9900 .
C31 H311 0.9900 .
C31 H312 0.9900 .
C32 C33 1.495(4) .
C32 H322 0.9900 .
C32 H321 0.9900 .
C33 O32 1.197(6) .
C33 O31 1.342(5) .
O31 C34 1.463(4) .
C34 C35 1.500(5) .
C34 H341 0.9900 .
C34 H342 0.9900 .
C35 H353 0.9800 .
C35 H352 0.9800 .
C35 H351 0.9800 .
C36 C37 1.513(15) .
C36 H362 0.9900 .
C36 H361 0.9900 .
C37 O34 1.226(15) .
C37 O33 1.366(14) .
O33 C38 1.450(15) .
C38 C39 1.523(9) .
C38 H381 0.9900 .
C38 H382 0.9900 .
C39 H391 0.9800 .
C39 H392 0.9800 .
C39 H393 0.9800 .
N4 C41 1.461(3) .
C41 C342 1.520(14) .
C41 C242 1.520(13) .
C41 C142 1.530(8) .
C41 H411 0.9900 .
C41 H412 0.9900 .
C41 H413 0.9900 .
C41 H414 0.9900 .
C41 H415 0.9900 .
C41 H416 0.9900 .
C142 C143 1.501(8) .
C142 H421 0.9900 .
C142 H422 0.9900 .
C143 O142 1.208(7) .
C143 O141 1.341(6) .
O141 C144 1.445(6) .
C144 C145 1.507(5) .
C144 H441 0.9900 .
C144 H442 0.9900 .
C145 H453 0.9800 .
C145 H452 0.9800 .
C145 H451 0.9800 .
C242 C243 1.501(13) .
C242 H423 0.9900 .
C242 H424 0.9900 .
C243 O242 1.205(13) .
C243 O241 1.352(12) .
O241 C244 1.454(11) .
C244 C245 1.516(8) .
C244 H443 0.9900 .
C244 H444 0.9900 .
C245 H454 0.9800 .
C245 H455 0.9800 .
C245 H456 0.9800 .
C342 C343 1.512(14) .
C342 H425 0.9900 .
C342 H426 0.9900 .
C343 O342 1.207(14) .
C343 O341 1.343(13) .
O341 C344 1.457(13) .
C344 C345 1.528(8) .
C344 H445 0.9900 .
C344 H446 0.9900 .
C345 H457 0.9800 .
C345 H458 0.9800 .
C345 H459 0.9800 .
C51 C52 1.455(4) .
C52 H521 0.9800 .
C52 H522 0.9800 .
C52 H523 0.9800 .
C61 C62 1.417(6) .
C62 H621 0.9800 .
C62 H622 0.9800 .
C62 H623 0.9800 .
P1 F6 1.5942(16) .
P1 F5 1.5957(16) .
P1 F4 1.5989(16) .
P1 F1 1.6001(16) .
P1 F2 1.6005(16) .
P1 F3 1.6015(16) .

loop_
_geom_torsion_atom_site_label_1
_geom_torsion_atom_site_label_2
_geom_torsion_atom_site_label_3
_geom_torsion_atom_site_label_4
_geom_torsion
_geom_torsion_site_symmetry_1
_geom_torsion_site_symmetry_2
_geom_torsion_site_symmetry_3
_geom_torsion_site_symmetry_4
C16 N1 C12 C13 -3.1(4) . . . .
Cu1 N1 C12 C13 -160.1(2) . . . .
C16 N1 C12 C11 176.0(2) . . . .
Cu1 N1 C12 C11 18.9(3) . . . .
N3 C11 C12 N1 -38.4(3) . . . .
N3 C11 C12 C13 140.6(3) . . . .
N1 C12 C13 C14 -0.1(4) . . . .
C11 C12 C13 C14 -179.0(3) . . . .
C12 C13 C14 C15 1.6(5) . . . .
C13 C14 C15 C16 0.0(5) . . . .
C12 N1 C16 C15 4.7(4) . . . .
Cu1 N1 C16 C15 161.4(2) . . . .
C12 N1 C16 C17 -175.9(2) . . . .
Cu1 N1 C16 C17 -19.2(3) . . . .
C14 C15 C16 N1 -3.2(4) . . . .
C14 C15 C16 C17 177.4(3) . . . .
N1 C16 C17 N4 30.5(3) . . . .
C15 C16 C17 N4 -150.0(3) . . . .
C26 N2 C22 C23 4.3(3) . . . .
Cu1 N2 C22 C23 153.76(19) . . . .
C26 N2 C22 C21 -175.1(2) . . . .
Cu1 N2 C22 C21 -25.7(3) . . . .
N3 C21 C22 N2 39.9(3) . . . .
N3 C21 C22 C23 -139.6(2) . . . .
N2 C22 C23 C24 -2.1(4) . . . .
C21 C22 C23 C24 177.3(2) . . . .
C22 C23 C24 C25 -1.1(4) . . . .
C23 C24 C25 C26 1.9(4) . . . .
C22 N2 C26 C25 -3.4(3) . . . .
Cu1 N2 C26 C25 -152.71(19) . . . .
C22 N2 C26 C27 175.9(2) . . . .
Cu1 N2 C26 C27 26.6(3) . . . .
C24 C25 C26 N2 0.3(4) . . . .
C24 C25 C26 C27 -178.9(2) . . . .
N2 C26 C27 N4 -48.4(3) . . . .
C25 C26 C27 N4 130.9(2) . . . .
C22 C21 N3 C31 -151.2(2) . . . .
C22 C21 N3 C11 81.3(2) . . . .
C22 C21 N3 Cu1 -30.7(2) . . . .
C12 C11 N3 C21 -77.4(3) . . . .
C12 C11 N3 C31 154.8(2) . . . .
C12 C11 N3 Cu1 34.5(2) . . . .
C21 N3 C31 C36 -71(3) . . . .
C11 N3 C31 C36 57(3) . . . .
Cu1 N3 C31 C36 173(3) . . . .
C21 N3 C31 C32 -64.6(5) . . . .
C11 N3 C31 C32 64.0(5) . . . .
Cu1 N3 C31 C32 179.5(4) . . . .
N3 C31 C32 C33 179.9(4) . . . .
C31 C32 C33 O32 -38.5(8) . . . .
C31 C32 C33 O31 135.4(5) . . . .
O32 C33 O31 C34 -5.1(6) . . . .
C32 C33 O31 C34 -179.2(4) . . . .
C33 O31 C34 C35 -87.1(4) . . . .
N3 C31 C36 C37 -176(3) . . . .
C31 C36 C37 O34 25(7) . . . .
C31 C36 C37 O33 -164(4) . . . .
O34 C37 O33 C38 -17(7) . . . .
C36 C37 O33 C38 174(4) . . . .
C37 O33 C38 C39 139(3) . . . .
C26 C27 N4 C41 157.1(2) . . . .
C26 C27 N4 C17 -72.7(3) . . . .
C26 C27 N4 Cu1 40.2(2) . . . .
C16 C17 N4 C41 -143.3(2) . . . .
C16 C17 N4 C27 85.9(3) . . . .
C16 C17 N4 Cu1 -24.2(2) . . . .
C27 N4 C41 C342 69(7) . . . .
C17 N4 C41 C342 -62(7) . . . .
Cu1 N4 C41 C342 -179(7) . . . .
C27 N4 C41 C242 66(3) . . . .
C17 N4 C41 C242 -65(3) . . . .
Cu1 N4 C41 C242 178(3) . . . .
C27 N4 C41 C142 72.4(11) . . . .
C17 N4 C41 C142 -58.5(11) . . . .
Cu1 N4 C41 C142 -175.6(11) . . . .
N4 C41 C142 C143 166.9(10) . . . .
C41 C142 C143 O142 9(2) . . . .
C41 C142 C143 O141 -165.8(13) . . . .
O142 C143 O141 C144 -3.3(11) . . . .
C142 C143 O141 C144 171.9(11) . . . .
C143 O141 C144 C145 82.4(6) . . . .
N4 C41 C242 C243 178(3) . . . .
C41 C242 C243 O242 -1(7) . . . .
C41 C242 C243 O241 177(4) . . . .
O242 C243 O241 C244 -1(4) . . . .
C242 C243 O241 C244 -180(3) . . . .
C243 O241 C244 C245 -90.9(17) . . . .
N4 C41 C342 C343 174(5) . . . .
C41 C342 C343 O342 6(13) . . . .
C41 C342 C343 O341 179(7) . . . .
O342 C343 O341 C344 -14(7) . . . .
C342 C343 O341 C344 174(7) . . . .
C343 O341 C344 C345 -180(3) . . . .
